data_2225760
loop_
_publ_author_name
'Saeed, Sohail'
'Rashid, Naghmana'
'Wong, Wing-Tak'

_publ_section_title
;
 <i>N</i>-Cyclohexyl-<i>N</i>'-(4-nitrobenzoyl)thiourea
;
_journal_coeditor_code BH2277
_journal_issue 5
_journal_name_full 'Acta Crystallographica Section E'
_journal_page_first o1031
_journal_page_last o1032
_journal_paper_doi 10.1107/S1600536810012249
_journal_volume 66
_journal_year 2010
_chemical_formula_iupac 'C14 H17 N3 O3 S'
_chemical_formula_moiety 'C14 H17 N3 O3 S'
_chemical_formula_sum 'C14 H17 N3 O3 S'
_chemical_formula_weight 307.37
_chemical_melting_point 389
_chemical_name_systematic
;
<i>N</i>-Cyclohexyl-<i>N</i>'-(4-nitrobenzoyl)thiourea
;
_space_group_IT_number 14
_symmetry_cell_setting monoclinic
_symmetry_space_group_name_Hall '-P 2ybc'
_symmetry_space_group_name_H-M 'P 1 21/c 1'
_atom_sites_solution_hydrogens geom
_atom_sites_solution_primary direct
_atom_sites_solution_secondary difmap
_audit_creation_method SHELXL-97
_cell_angle_alpha 90.00
_cell_angle_beta 101.4930(10)
_cell_angle_gamma 90.00
_cell_formula_units_Z 4
_cell_length_a 10.7865(7)
_cell_length_b 6.9218(4)
_cell_length_c 20.6788(13)
_cell_measurement_reflns_used 10042
_cell_measurement_temperature 294(2)
_cell_measurement_theta_max 28.27
_cell_measurement_theta_min 1.93
_cell_volume 1512.96(16)
_computing_cell_refinement 'SAINT (Bruker, 2006)'
_computing_data_collection 'SMART (Bruker, 2006)'
_computing_data_reduction 'SAINT (Bruker, 2006)'
_computing_molecular_graphics 'ORTEPII (Johnson, 1976)'
_computing_publication_material 'SHELXL97 (Sheldrick, 2008)'
_computing_structure_refinement 'SHELXL97 (Sheldrick, 2008)'
_computing_structure_solution 'SHELXS97 (Sheldrick, 2008)'
_diffrn_ambient_temperature 294(2)
_diffrn_measured_fraction_theta_full 0.981
_diffrn_measured_fraction_theta_max 0.981
_diffrn_measurement_device_type 'Bruker SMART 1000 CCD'
_diffrn_measurement_method \w
_diffrn_radiation_monochromator graphite
_diffrn_radiation_source 'fine-focus sealed tube'
_diffrn_radiation_type MoK\a
_diffrn_radiation_wavelength 0.71073
_diffrn_reflns_av_R_equivalents 0.0165
_diffrn_reflns_av_sigmaI/netI 0.0158
_diffrn_reflns_limit_h_max 14
_diffrn_reflns_limit_h_min -14
_diffrn_reflns_limit_k_max 5
_diffrn_reflns_limit_k_min -9
_diffrn_reflns_limit_l_max 21
_diffrn_reflns_limit_l_min -27
_diffrn_reflns_number 10042
_diffrn_reflns_theta_full 28.28
_diffrn_reflns_theta_max 28.28
_diffrn_reflns_theta_min 1.93
_diffrn_standards_decay_% 0
_diffrn_standards_number 0
_exptl_absorpt_coefficient_mu 0.227
_exptl_absorpt_correction_T_max 0.9433
_exptl_absorpt_correction_T_min 0.9086
_exptl_absorpt_correction_type multi-scan
_exptl_absorpt_process_details '(SADABS; Bruker, 2001)'
_exptl_crystal_colour yellow
_exptl_crystal_density_diffrn 1.349
_exptl_crystal_density_method 'not measured'
_exptl_crystal_description block
_exptl_crystal_F_000 648
_exptl_crystal_size_max 0.43
_exptl_crystal_size_mid 0.32
_exptl_crystal_size_min 0.26
_refine_diff_density_max 0.254
_refine_diff_density_min -0.196
_refine_ls_extinction_coef 0.0071(14)
_refine_ls_extinction_expression Fc^*^=kFc[1+0.001xFc^2^\l^3^/sin(2\q)]^-1/4^
_refine_ls_extinction_method 'SAINT (Bruker, 2006)'
_refine_ls_goodness_of_fit_ref 1.043
_refine_ls_hydrogen_treatment mixed
_refine_ls_matrix_type full
_refine_ls_number_constraints 0
_refine_ls_number_parameters 200
_refine_ls_number_reflns 3683
_refine_ls_number_restraints 0
_refine_ls_restrained_S_all 1.043
_refine_ls_R_factor_all 0.0424
_refine_ls_R_factor_gt 0.0366
_refine_ls_shift/su_max 0.002
_refine_ls_shift/su_mean 0.000
_refine_ls_structure_factor_coef Fsqd
_refine_ls_weighting_details 'calc w=1/[\s^2^(Fo^2^)+(0.0570P)^2^+0.3039P] where P=(Fo^2^+2Fc^2^)/3'
_refine_ls_weighting_scheme calc
_refine_ls_wR_factor_gt 0.1020
_refine_ls_wR_factor_ref 0.1084
_reflns_number_gt 3177
_reflns_number_total 3683
_reflns_threshold_expression I>2\s(I)
_cod_data_source_file bh2277.cif
_cod_data_source_block I
_cod_original_sg_symbol_H-M 'P 21/c'
_cod_database_code 2225760
_cod_database_fobs_code 2225760

loop_
_symmetry_equiv_pos_as_xyz
'x, y, z'
'-x, y+1/2, -z+1/2'
'-x, -y, -z'
'x, -y-1/2, z-1/2'

loop_
_atom_site_type_symbol
_atom_site_label
_atom_site_fract_x
_atom_site_fract_y
_atom_site_fract_z
_atom_site_U_iso_or_equiv
_atom_site_adp_type
_atom_site_calc_flag
_atom_site_refinement_flags
_atom_site_occupancy
_atom_site_disorder_assembly
_atom_site_disorder_group
S S1 1.03975(3) 0.73010(6) 0.436999(18) 0.05209(13) Uani d . 1 . .
O O1 0.47704(13) 0.08216(19) 0.65091(7) 0.0781(4) Uani d . 1 . .
O O2 0.44185(17) 0.3242(2) 0.70892(8) 0.1000(5) Uani d . 1 . .
O O3 0.67743(10) 0.91616(15) 0.49838(6) 0.0595(3) Uani d . 1 . .
N N1 0.48457(12) 0.2530(2) 0.66423(7) 0.0597(3) Uani d . 1 . .
N N2 0.83598(10) 0.70331(17) 0.49038(5) 0.0439(2) Uani d . 1 . .
N N3 0.83313(11) 0.94898(16) 0.41468(6) 0.0474(3) Uani d . 1 . .
C C1 0.55199(11) 0.3817(2) 0.62577(6) 0.0469(3) Uani d . 1 . .
C C2 0.56593(15) 0.5738(2) 0.64356(7) 0.0554(3) Uani d . 1 . .
H H2 0.5347 0.6211 0.6792 0.066 Uiso calc R 1 . .
C C3 0.62757(15) 0.6938(2) 0.60694(7) 0.0543(3) Uani d . 1 . .
H H3 0.6368 0.8244 0.6174 0.065 Uiso calc R 1 . .
C C4 0.67605(11) 0.61980(19) 0.55443(6) 0.0429(3) Uani d . 1 . .
C C5 0.66178(11) 0.42564(19) 0.53834(6) 0.0437(3) Uani d . 1 . .
H H5 0.6951 0.3766 0.5035 0.052 Uiso calc R 1 . .
C C6 0.59808(12) 0.30409(19) 0.57394(7) 0.0461(3) Uani d . 1 . .
H H6 0.5868 0.1740 0.5631 0.055 Uiso calc R 1 . .
C C7 0.72985(13) 0.76095(18) 0.51229(6) 0.0440(3) Uani d . 1 . .
C C8 0.89672(11) 0.80319(18) 0.44630(6) 0.0404(3) Uani d . 1 . .
C C9 0.87497(12) 1.07460(18) 0.36608(6) 0.0450(3) Uani d . 1 . .
H H9 0.9669 1.0915 0.3785 0.054 Uiso calc R 1 . .
C C10 0.81166(18) 1.2697(2) 0.36788(8) 0.0581(4) Uani d . 1 . .
H H10A 0.8380 1.3263 0.4114 0.070 Uiso calc R 1 . .
H H10B 0.7206 1.2526 0.3598 0.070 Uiso calc R 1 . .
C C11 0.84568(19) 1.4059(2) 0.31634(8) 0.0675(4) Uani d . 1 . .
H H11A 0.7997 1.5262 0.3168 0.081 Uiso calc R 1 . .
H H11B 0.9354 1.4348 0.3275 0.081 Uiso calc R 1 . .
C C12 0.81434(18) 1.3191(3) 0.24797(8) 0.0660(4) Uani d . 1 . .
H H12A 0.7234 1.3052 0.2346 0.079 Uiso calc R 1 . .
H H12B 0.8429 1.4054 0.2170 0.079 Uiso calc R 1 . .
C C13 0.87599(18) 1.1253(3) 0.24606(8) 0.0650(4) Uani d . 1 . .
H H13A 0.9671 1.1419 0.2539 0.078 Uiso calc R 1 . .
H H13B 0.8492 1.0695 0.2025 0.078 Uiso calc R 1 . .
C C14 0.84263(16) 0.9873(2) 0.29742(7) 0.0567(4) Uani d . 1 . .
H H14A 0.7529 0.9581 0.2866 0.068 Uiso calc R 1 . .
H H14B 0.8888 0.8673 0.2967 0.068 Uiso calc R 1 . .
H H2N 0.8739(16) 0.605(3) 0.5076(8) 0.056(4) Uiso d . 1 . .
H H3N 0.7671(16) 0.977(2) 0.4261(8) 0.054(4) Uiso d . 1 . .

loop_
_atom_site_aniso_label
_atom_site_aniso_U_11
_atom_site_aniso_U_22
_atom_site_aniso_U_33
_atom_site_aniso_U_12
_atom_site_aniso_U_13
_atom_site_aniso_U_23
S1 0.04215(19) 0.0602(2) 0.0569(2) 0.00659(13) 0.01688(14) 0.01451(15)
O1 0.0819(8) 0.0661(8) 0.0935(9) -0.0121(6) 0.0350(7) 0.0161(7)
O2 0.1244(13) 0.0977(10) 0.1022(10) -0.0046(9) 0.0809(10) 0.0102(8)
O3 0.0656(6) 0.0483(5) 0.0731(7) 0.0133(5) 0.0342(5) 0.0136(5)
N1 0.0497(7) 0.0726(9) 0.0615(7) 0.0012(6) 0.0222(6) 0.0175(6)
N2 0.0459(5) 0.0424(6) 0.0467(6) 0.0050(4) 0.0169(4) 0.0081(4)
N3 0.0476(6) 0.0455(6) 0.0535(6) 0.0053(5) 0.0207(5) 0.0107(5)
C1 0.0406(6) 0.0552(7) 0.0471(6) 0.0039(5) 0.0143(5) 0.0114(6)
C2 0.0654(8) 0.0587(8) 0.0488(7) 0.0079(7) 0.0275(6) 0.0022(6)
C3 0.0688(9) 0.0463(7) 0.0536(7) 0.0041(6) 0.0261(7) -0.0004(6)
C4 0.0429(6) 0.0454(6) 0.0426(6) 0.0039(5) 0.0139(5) 0.0048(5)
C5 0.0419(6) 0.0474(7) 0.0448(6) 0.0050(5) 0.0161(5) 0.0005(5)
C6 0.0424(6) 0.0444(6) 0.0531(7) 0.0024(5) 0.0136(5) 0.0039(5)
C7 0.0475(6) 0.0434(6) 0.0439(6) 0.0018(5) 0.0159(5) 0.0026(5)
C8 0.0424(6) 0.0409(6) 0.0391(6) -0.0020(5) 0.0105(5) 0.0002(5)
C9 0.0463(6) 0.0417(6) 0.0494(7) -0.0014(5) 0.0154(5) 0.0079(5)
C10 0.0789(10) 0.0421(7) 0.0566(8) 0.0046(6) 0.0211(7) 0.0018(6)
C11 0.0914(12) 0.0421(7) 0.0679(10) -0.0033(8) 0.0134(8) 0.0105(7)
C12 0.0729(10) 0.0653(10) 0.0565(8) -0.0053(8) 0.0048(7) 0.0172(7)
C13 0.0809(10) 0.0681(10) 0.0510(8) -0.0059(8) 0.0253(7) 0.0041(7)
C14 0.0738(9) 0.0459(7) 0.0563(8) -0.0025(6) 0.0269(7) -0.0018(6)

loop_
_atom_type_symbol
_atom_type_description
_atom_type_scat_dispersion_real
_atom_type_scat_dispersion_imag
_atom_type_scat_source
C C 0.0033 0.0016 'International Tables Vol C Tables 4.2.6.8 and 6.1.1.4'
H H 0.0000 0.0000 'International Tables Vol C Tables 4.2.6.8 and 6.1.1.4'
N N 0.0061 0.0033 'International Tables Vol C Tables 4.2.6.8 and 6.1.1.4'
O O 0.0106 0.0060 'International Tables Vol C Tables 4.2.6.8 and 6.1.1.4'
S S 0.1246 0.1234 'International Tables Vol C Tables 4.2.6.8 and 6.1.1.4'

loop_
_geom_angle_atom_site_label_1
_geom_angle_atom_site_label_2
_geom_angle_atom_site_label_3
_geom_angle_site_symmetry_1
_geom_angle_site_symmetry_3
_geom_angle
_geom_angle_publ_flag
O1 N1 O2 . . 123.31(14) ?
O1 N1 C1 . . 118.89(13) ?
O2 N1 C1 . . 117.78(15) ?
C7 N2 C8 . . 126.77(11) ?
C7 N2 H2N . . 117.8(12) ?
C8 N2 H2N . . 115.1(12) ?
C8 N3 C9 . . 126.38(11) ?
C8 N3 H3N . . 115.9(11) ?
C9 N3 H3N . . 117.4(11) ?
C6 C1 C2 . . 123.12(12) ?
C6 C1 N1 . . 118.42(13) ?
C2 C1 N1 . . 118.46(12) ?
C1 C2 C3 . . 118.19(12) ?
C1 C2 H2 . . 120.9 ?
C3 C2 H2 . . 120.9 ?
C2 C3 C4 . . 120.20(13) ?
C2 C3 H3 . . 119.9 ?
C4 C3 H3 . . 119.9 ?
C5 C4 C3 . . 120.17(12) ?
C5 C4 C7 . . 121.95(11) ?
C3 C4 C7 . . 117.52(12) ?
C4 C5 C6 . . 120.26(12) ?
C4 C5 H5 . . 119.9 ?
C6 C5 H5 . . 119.9 ?
C1 C6 C5 . . 118.04(12) ?
C1 C6 H6 . . 121.0 ?
C5 C6 H6 . . 121.0 ?
O3 C7 N2 . . 123.77(12) ?
O3 C7 C4 . . 119.66(11) ?
N2 C7 C4 . . 116.56(11) ?
N3 C8 N2 . . 115.75(11) ?
N3 C8 S1 . . 125.16(10) ?
N2 C8 S1 . . 119.09(9) ?
N3 C9 C10 . . 108.03(11) ?
N3 C9 C14 . . 111.11(11) ?
C10 C9 C14 . . 110.89(12) ?
N3 C9 H9 . . 108.9 ?
C10 C9 H9 . . 108.9 ?
C14 C9 H9 . . 108.9 ?
C9 C10 C11 . . 111.20(13) ?
C9 C10 H10A . . 109.4 ?
C11 C10 H10A . . 109.4 ?
C9 C10 H10B . . 109.4 ?
C11 C10 H10B . . 109.4 ?
H10A C10 H10B . . 108.0 ?
C12 C11 C10 . . 111.65(13) ?
C12 C11 H11A . . 109.3 ?
C10 C11 H11A . . 109.3 ?
C12 C11 H11B . . 109.3 ?
C10 C11 H11B . . 109.3 ?
H11A C11 H11B . . 108.0 ?
C13 C12 C11 . . 111.23(14) ?
C13 C12 H12A . . 109.4 ?
C11 C12 H12A . . 109.4 ?
C13 C12 H12B . . 109.4 ?
C11 C12 H12B . . 109.4 ?
H12A C12 H12B . . 108.0 ?
C12 C13 C14 . . 111.98(13) ?
C12 C13 H13A . . 109.2 ?
C14 C13 H13A . . 109.2 ?
C12 C13 H13B . . 109.2 ?
C14 C13 H13B . . 109.2 ?
H13A C13 H13B . . 107.9 ?
C9 C14 C13 . . 111.10(12) ?
C9 C14 H14A . . 109.4 ?
C13 C14 H14A . . 109.4 ?
C9 C14 H14B . . 109.4 ?
C13 C14 H14B . . 109.4 ?
H14A C14 H14B . . 108.0 ?

loop_
_geom_bond_atom_site_label_1
_geom_bond_atom_site_label_2
_geom_bond_site_symmetry_2
_geom_bond_distance
_geom_bond_publ_flag
S1 C8 . 1.6707(13) ?
O1 N1 . 1.2132(19) ?
O2 N1 . 1.2162(19) ?
O3 C7 . 1.2213(15) ?
N1 C1 . 1.4785(17) ?
N2 C7 . 1.3717(16) ?
N2 C8 . 1.4058(16) ?
N2 H2N . 0.835(18) ?
N3 C8 . 1.3182(16) ?
N3 C9 . 1.4665(15) ?
N3 H3N . 0.817(17) ?
C1 C6 . 1.3774(18) ?
C1 C2 . 1.379(2) ?
C2 C3 . 1.380(2) ?
C2 H2 . 0.9300 ?
C3 C4 . 1.3932(17) ?
C3 H3 . 0.9300 ?
C4 C5 . 1.3857(18) ?
C4 C7 . 1.5008(17) ?
C5 C6 . 1.3869(17) ?
C5 H5 . 0.9300 ?
C6 H6 . 0.9300 ?
C9 C10 . 1.5173(19) ?
C9 C14 . 1.518(2) ?
C9 H9 . 0.9800 ?
C10 C11 . 1.521(2) ?
C10 H10A . 0.9700 ?
C10 H10B . 0.9700 ?
C11 C12 . 1.511(2) ?
C11 H11A . 0.9700 ?
C11 H11B . 0.9700 ?
C12 C13 . 1.501(3) ?
C12 H12A . 0.9700 ?
C12 H12B . 0.9700 ?
C13 C14 . 1.524(2) ?
C13 H13A . 0.9700 ?
C13 H13B . 0.9700 ?
C14 H14A . 0.9700 ?
C14 H14B . 0.9700 ?

loop_
_geom_hbond_atom_site_label_D
_geom_hbond_atom_site_label_H
_geom_hbond_atom_site_label_A
_geom_hbond_site_symmetry_A
_geom_hbond_distance_DH
_geom_hbond_distance_HA
_geom_hbond_distance_DA
_geom_hbond_angle_DHA
_geom_hbond_publ_flag
N3 H3N O3 . 0.817(17) 1.981(17) 2.6507(17) 138.8(14) yes
N2 H2N S1 3_766 0.84(2) 2.67(2) 3.4999(12) 171.3(16) yes
C6 H6 O3 1_545 0.93 2.54 3.3041(17) 140 no
C9 H9 S1 . 0.98 2.82 3.1555(13) 101 no

loop_
_cod_related_entry_id
_cod_related_entry_database
_cod_related_entry_code
1 ChemSpider 806260
